data_4508685
loop_
_publ_author_name
'Wang, Pingshan'
'Moorefield, Charles N.'
'Panzner, Matthew'
'Newkome, George R.'

_publ_section_title
;
 TerpyridineCuIIPolycarboxylate Crystal Reorganization to One- and
 Two-Dimensional Nanostructures:&#x2009; Crystal Disassembly and
 Reassembly
;
_journal_issue 7
_journal_name_full 'Crystal Growth &amp; Design'
_journal_page_first 1563
_journal_paper_doi 10.1021/cg060086t
_journal_volume 6
_journal_year 2006
_chemical_formula_moiety 'C29 H17 Cu2 N5 O10, 1.25(C2 H3 N), 3(H2O)'
_chemical_formula_sum 'C31 H22 Cu2 N6 O13'
_chemical_formula_weight 813.63
_chemical_name_systematic
; 
 ? 
;
_space_group_IT_number 14
_symmetry_cell_setting monoclinic
_symmetry_space_group_name_Hall '-P 2ybc'
_symmetry_space_group_name_H-M 'P 1 21/c 1'
_atom_sites_solution_hydrogens geom
_atom_sites_solution_primary direct
_atom_sites_solution_secondary difmap
_audit_creation_method SHELXL-97
_cell_angle_alpha 90.00
_cell_angle_beta 95.971(4)
_cell_angle_gamma 90.00
_cell_formula_units_Z 4
_cell_length_a 12.603(3)
_cell_length_b 10.602(2)
_cell_length_c 25.621(6)
_cell_measurement_reflns_used 3444
_cell_measurement_temperature 100(2)
_cell_measurement_theta_max 24.24
_cell_measurement_theta_min 2.39
_cell_volume 3404.8(13)
_computing_cell_refinement 'Bruker SMART'
_computing_data_collection 'Bruker SMART'
_computing_data_reduction 'Bruker SAINT'
_computing_molecular_graphics 'Bruker SHELXTL'
_computing_publication_material 'Bruker SHELXTL'
_computing_structure_refinement 'SHELXL-97 (Sheldrick, 1997)'
_computing_structure_solution 'SHELXS-97 (Sheldrick, 1990)'
_diffrn_ambient_temperature 100(2)
_diffrn_measured_fraction_theta_full 0.997
_diffrn_measured_fraction_theta_max 0.958
_diffrn_measurement_device_type 'CCD area detector'
_diffrn_measurement_method 'phi and omega scans'
_diffrn_radiation_monochromator graphite
_diffrn_radiation_source 'fine-focus sealed tube'
_diffrn_radiation_type MoK\a
_diffrn_radiation_wavelength 0.71073
_diffrn_reflns_av_R_equivalents 0.0820
_diffrn_reflns_av_sigmaI/netI 0.0916
_diffrn_reflns_limit_h_max 16
_diffrn_reflns_limit_h_min -16
_diffrn_reflns_limit_k_max 13
_diffrn_reflns_limit_k_min -14
_diffrn_reflns_limit_l_max 33
_diffrn_reflns_limit_l_min -34
_diffrn_reflns_number 29398
_diffrn_reflns_theta_full 26.30
_diffrn_reflns_theta_max 28.40
_diffrn_reflns_theta_min 1.60
_exptl_absorpt_coefficient_mu 1.324
_exptl_absorpt_correction_T_max 0.9614
_exptl_absorpt_correction_T_min 0.7865
_exptl_absorpt_correction_type multi-scan
_exptl_absorpt_process_details SADABS
_exptl_crystal_colour blue
_exptl_crystal_density_diffrn 1.587
_exptl_crystal_density_method 'not measured'
_exptl_crystal_description plate
_exptl_crystal_F_000 1648
_exptl_crystal_size_max 0.07
_exptl_crystal_size_mid 0.05
_exptl_crystal_size_min 0.03
_refine_diff_density_max 0.941
_refine_diff_density_min -0.548
_refine_diff_density_rms 0.122
_refine_ls_extinction_method none
_refine_ls_goodness_of_fit_ref 1.033
_refine_ls_hydrogen_treatment mixed
_refine_ls_matrix_type full
_refine_ls_number_parameters 478
_refine_ls_number_reflns 8174
_refine_ls_number_restraints 0
_refine_ls_restrained_S_all 1.033
_refine_ls_R_factor_all 0.0962
_refine_ls_R_factor_gt 0.0621
_refine_ls_shift/su_max 0.000
_refine_ls_shift/su_mean 0.000
_refine_ls_structure_factor_coef Fsqd
_refine_ls_weighting_details 'calc w=1/[\s^2^(Fo^2^)+(0.0670P)^2^+2.1231P] where P=(Fo^2^+2Fc^2^)/3'
_refine_ls_weighting_scheme calc
_refine_ls_wR_factor_gt 0.1358
_refine_ls_wR_factor_ref 0.1474
_reflns_number_gt 5702
_reflns_number_total 8174
_reflns_threshold_expression >2sigma(I)
_cod_data_source_file cg060086tsup2.cif
_cod_data_source_block mp
_cod_depositor_comments
;
The following automatic conversions were performed:

'_symmetry_cell_setting' value 'Monoclinic' changed to 'monoclinic'
according to /home/saulius/struct/CIF-dictionaries/cif_core.dic
dictionary named 'cif_core.dic' version 2.4.2 from 2011-04-26.

Automatic conversion script
Id: cif_fix_values 1891 2012-01-12 08:04:46Z andrius 
;
_cod_original_cell_volume 3404.7(13)
_cod_original_sg_symbol_H-M 'P2(1)/c  '
_cod_database_code 4508685

loop_
_symmetry_equiv_pos_as_xyz
'x, y, z'
'-x, y+1/2, -z+1/2'
'-x, -y, -z'
'x, -y-1/2, z-1/2'

loop_
_atom_site_label
_atom_site_type_symbol
_atom_site_fract_x
_atom_site_fract_y
_atom_site_fract_z
_atom_site_U_iso_or_equiv
_atom_site_adp_type
_atom_site_occupancy
_atom_site_symmetry_multiplicity
_atom_site_calc_flag
_atom_site_refinement_flags
Cu1 Cu 0.74834(4) 0.60496(4) 0.236500(18) 0.01032(12) Uani 1 1 d .
Cu2 Cu 0.80192(4) 0.26551(5) 0.017613(19) 0.01567(14) Uani 1 1 d .
O1 O 0.8681(2) 0.4704(3) 0.03394(12) 0.0159(6) Uani 1 1 d .
O2 O 0.7140(2) 0.2998(3) 0.07221(12) 0.0236(7) Uani 1 1 d .
O3 O 0.5637(3) 0.1904(3) 0.06282(13) 0.0323(8) Uani 1 1 d .
O4 O 0.7348(2) 0.7200(3) 0.16163(11) 0.0194(7) Uani 1 1 d .
O5 O 0.8765(2) 0.5255(3) 0.21486(11) 0.0151(6) Uani 1 1 d .
O6 O 0.8761(2) 0.3674(3) 0.27269(11) 0.0244(7) Uani 1 1 d .
O7 O 0.6213(2) 0.6741(3) 0.26502(11) 0.0141(6) Uani 1 1 d .
O8 O 0.5840(3) 0.8332(4) 0.20954(15) 0.0526(13) Uani 1 1 d .
O9 O 0.9162(2) 0.9462(3) 0.44002(11) 0.0171(6) Uani 1 1 d .
O10 O 0.7574(2) 0.8530(3) 0.42079(11) 0.0211(7) Uani 1 1 d .
O11 O 0.3535(3) 0.2143(3) 0.01660(13) 0.0297(8) Uani 1 1 d .
O12 O 0.6881(2) 0.6078(3) 0.06542(12) 0.0255(7) Uani 1 1 d .
O13 O 0.2972(3) 0.9596(4) 0.99169(18) 0.0525(12) Uani 1 1 d .
N1 N 0.9165(3) 0.1739(3) 0.06451(14) 0.0177(8) Uani 1 1 d .
N2 N 0.9039(3) 0.2331(3) -0.03190(13) 0.0140(7) Uani 1 1 d .
N3 N 0.7162(3) 0.3282(3) -0.04891(14) 0.0180(8) Uani 1 1 d .
N4 N 0.6589(2) 0.4590(3) 0.20928(13) 0.0126(7) Uani 1 1 d .
N5 N 0.8375(2) 0.7361(3) 0.27725(12) 0.0106(7) Uani 1 1 d .
N6 N 0.3402(5) 0.9855(6) 0.1295(2) 0.0580(15) Uani 1 1 d .
C1 C 0.9090(4) 0.1352(4) 0.11410(17) 0.0236(10) Uani 1 1 d .
H1A H 0.8463 0.1543 0.1301 0.028 Uiso 1 1 calc R
C2 C 0.9893(4) 0.0688(4) 0.14210(18) 0.0283(11) Uani 1 1 d .
H2 H 0.9818 0.0414 0.1768 0.034 Uiso 1 1 calc R
C3 C 1.0810(4) 0.0426(4) 0.11925(19) 0.0270(11) Uani 1 1 d .
H3 H 1.1378 -0.0018 0.1384 0.032 Uiso 1 1 calc R
C4 C 1.0902(4) 0.0811(4) 0.06808(18) 0.0223(10) Uani 1 1 d .
H4A H 1.1527 0.0632 0.0517 0.027 Uiso 1 1 calc R
C5 C 1.0053(3) 0.1467(4) 0.04154(16) 0.0175(9) Uani 1 1 d .
C6 C 0.9998(3) 0.1885(4) -0.01372(16) 0.0153(8) Uani 1 1 d .
C7 C 1.0812(4) 0.1834(4) -0.04651(18) 0.0233(10) Uani 1 1 d .
H7 H 1.1502 0.1533 -0.0340 0.028 Uiso 1 1 calc R
C8 C 1.0586(4) 0.2233(4) -0.09756(18) 0.0239(10) Uani 1 1 d .
H8 H 1.1132 0.2213 -0.1204 0.029 Uiso 1 1 calc R
C9 C 0.9585(4) 0.2662(4) -0.11632(17) 0.0231(10) Uani 1 1 d .
H9 H 0.9430 0.2911 -0.1519 0.028 Uiso 1 1 calc R
C10 C 0.8806(3) 0.2718(4) -0.08133(16) 0.0156(8) Uani 1 1 d .
C11 C 0.7690(3) 0.3180(4) -0.09230(16) 0.0190(9) Uani 1 1 d .
C12 C 0.7232(4) 0.3493(5) -0.14198(19) 0.0298(11) Uani 1 1 d .
H12 H 0.7609 0.3385 -0.1719 0.036 Uiso 1 1 calc R
C13 C 0.6204(4) 0.3968(5) -0.1466(2) 0.0387(13) Uani 1 1 d .
H13 H 0.5869 0.4213 -0.1800 0.046 Uiso 1 1 calc R
C14 C 0.5669(4) 0.4085(5) -0.1027(2) 0.0365(13) Uani 1 1 d .
H14 H 0.4958 0.4397 -0.1057 0.044 Uiso 1 1 calc R
C15 C 0.6179(4) 0.3741(4) -0.0538(2) 0.0261(10) Uani 1 1 d .
H15 H 0.5813 0.3839 -0.0234 0.031 Uiso 1 1 calc R
C16 C 0.6288(3) 0.2605(4) 0.08790(17) 0.0191(9) Uani 1 1 d .
C17 C 0.6073(3) 0.3109(4) 0.14062(16) 0.0144(8) Uani 1 1 d .
C18 C 0.5260(3) 0.2643(4) 0.16821(15) 0.0148(8) Uani 1 1 d .
H18 H 0.4801 0.1992 0.1539 0.018 Uiso 1 1 calc R
C19 C 0.5138(3) 0.3158(4) 0.21745(15) 0.0153(8) Uani 1 1 d .
C20 C 0.5807(3) 0.4129(4) 0.23618(16) 0.0156(8) Uani 1 1 d .
H20 H 0.5713 0.4487 0.2694 0.019 Uiso 1 1 calc R
C21 C 0.6717(3) 0.4071(4) 0.16280(15) 0.0119(8) Uani 1 1 d .
H21 H 0.7276 0.4375 0.1440 0.014 Uiso 1 1 calc R
C22 C 0.9119(3) 0.4231(4) 0.23626(15) 0.0151(8) Uani 1 1 d .
C23 C 0.5708(3) 0.7716(4) 0.24882(17) 0.0202(9) Uani 1 1 d .
C24 C 0.9259(3) 0.7839(4) 0.25909(15) 0.0131(8) Uani 1 1 d .
H24 H 0.9442 0.7564 0.2259 0.016 Uiso 1 1 calc R
C25 C 0.9910(3) 0.8712(4) 0.28686(15) 0.0116(8) Uani 1 1 d .
C26 C 0.9657(3) 0.9081(4) 0.33605(15) 0.0124(8) Uani 1 1 d .
H26 H 1.0095 0.9670 0.3562 0.015 Uiso 1 1 calc R
C27 C 0.8763(3) 0.8586(4) 0.35546(14) 0.0117(8) Uani 1 1 d .
C28 C 0.8129(3) 0.7750(4) 0.32423(15) 0.0122(8) Uani 1 1 d .
H28 H 0.7494 0.7442 0.3367 0.015 Uiso 1 1 calc R
C29 C 0.8461(3) 0.8877(4) 0.41010(15) 0.0155(8) Uani 1 1 d .
C30 C 0.5071(5) 0.9077(6) 0.0898(3) 0.0557(18) Uani 1 1 d .
H30A H 0.5323 0.8296 0.1075 0.083 Uiso 1 1 calc R
H30B H 0.5637 0.9714 0.0941 0.083 Uiso 1 1 calc R
H30C H 0.4882 0.8910 0.0524 0.083 Uiso 1 1 calc R
C31 C 0.4178(5) 0.9518(5) 0.1118(2) 0.0363(12) Uani 1 1 d .
H31A H 0.880(4) 0.495(5) 0.004(2) 0.025(14) Uiso 1 1 d .
H31B H 0.935(4) 0.458(4) 0.0493(18) 0.016(12) Uiso 1 1 d .

loop_
_atom_site_aniso_label
_atom_site_aniso_U_11
_atom_site_aniso_U_22
_atom_site_aniso_U_33
_atom_site_aniso_U_23
_atom_site_aniso_U_13
_atom_site_aniso_U_12
Cu1 0.0095(2) 0.0097(2) 0.0123(2) -0.00265(19) 0.00399(17) -0.00006(19)
Cu2 0.0186(3) 0.0185(3) 0.0110(2) -0.0008(2) 0.00679(19) 0.0026(2)
O1 0.0165(16) 0.0183(16) 0.0140(15) 0.0030(12) 0.0061(12) 0.0010(12)
O2 0.0298(18) 0.0219(17) 0.0222(16) -0.0071(13) 0.0179(14) -0.0061(14)
O3 0.0279(18) 0.038(2) 0.0322(19) -0.0206(16) 0.0101(15) -0.0085(16)
O4 0.0204(15) 0.0216(17) 0.0175(15) 0.0062(12) 0.0080(12) 0.0042(13)
O5 0.0109(13) 0.0123(15) 0.0229(15) -0.0035(12) 0.0054(11) 0.0023(11)
O6 0.0210(16) 0.038(2) 0.0166(15) 0.0088(14) 0.0116(12) 0.0118(14)
O7 0.0109(13) 0.0132(15) 0.0189(14) -0.0013(12) 0.0051(11) 0.0023(11)
O8 0.065(3) 0.058(3) 0.043(2) 0.030(2) 0.043(2) 0.044(2)
O9 0.0189(15) 0.0207(16) 0.0124(14) -0.0057(12) 0.0044(11) -0.0003(12)
O10 0.0209(16) 0.0254(18) 0.0190(15) -0.0036(13) 0.0115(12) -0.0037(13)
O11 0.0283(18) 0.036(2) 0.0248(17) -0.0066(15) 0.0047(14) 0.0054(15)
O12 0.0276(17) 0.0287(19) 0.0210(16) -0.0012(14) 0.0067(13) 0.0007(14)
O13 0.047(2) 0.038(2) 0.078(3) -0.012(2) 0.032(2) -0.008(2)
N1 0.0226(19) 0.0121(18) 0.0185(18) -0.0017(14) 0.0029(15) -0.0003(15)
N2 0.0175(17) 0.0120(17) 0.0134(16) -0.0034(14) 0.0056(13) -0.0030(14)
N3 0.0161(18) 0.019(2) 0.0194(18) -0.0018(15) 0.0041(14) 0.0002(14)
N4 0.0115(16) 0.0125(18) 0.0146(16) 0.0011(13) 0.0057(13) 0.0004(13)
N5 0.0100(15) 0.0095(17) 0.0129(16) 0.0000(13) 0.0035(12) 0.0009(13)
N6 0.062(4) 0.063(4) 0.048(3) -0.001(3) 0.002(3) -0.012(3)
C1 0.038(3) 0.017(2) 0.016(2) -0.0023(18) 0.0013(19) -0.006(2)
C2 0.050(3) 0.015(2) 0.019(2) 0.0019(18) -0.005(2) -0.006(2)
C3 0.038(3) 0.010(2) 0.029(3) 0.0011(19) -0.016(2) -0.003(2)
C4 0.026(2) 0.009(2) 0.031(2) -0.0062(18) -0.0030(19) -0.0005(17)
C5 0.025(2) 0.008(2) 0.019(2) -0.0037(17) -0.0002(17) -0.0035(17)
C6 0.015(2) 0.012(2) 0.019(2) -0.0064(16) 0.0051(16) -0.0012(16)
C7 0.018(2) 0.023(2) 0.030(3) -0.008(2) 0.0077(19) -0.0028(18)
C8 0.022(2) 0.024(2) 0.029(2) -0.013(2) 0.0171(19) -0.0103(19)
C9 0.037(3) 0.020(2) 0.014(2) -0.0035(18) 0.0135(19) -0.009(2)
C10 0.020(2) 0.012(2) 0.015(2) -0.0035(16) 0.0051(16) -0.0052(17)
C11 0.024(2) 0.016(2) 0.016(2) 0.0016(17) 0.0016(17) -0.0079(18)
C12 0.034(3) 0.033(3) 0.021(2) 0.011(2) -0.004(2) -0.009(2)
C13 0.037(3) 0.042(3) 0.034(3) 0.017(3) -0.013(2) -0.011(3)
C14 0.022(3) 0.024(3) 0.060(4) 0.015(3) -0.011(2) 0.002(2)
C15 0.022(2) 0.019(2) 0.037(3) 0.002(2) 0.002(2) 0.0001(19)
C16 0.016(2) 0.022(2) 0.019(2) -0.0067(18) 0.0055(16) -0.0020(18)
C17 0.0119(19) 0.016(2) 0.016(2) -0.0021(16) 0.0053(15) 0.0000(16)
C18 0.0127(19) 0.015(2) 0.017(2) -0.0032(16) 0.0038(15) -0.0013(16)
C19 0.016(2) 0.019(2) 0.0119(19) -0.0005(16) 0.0065(16) -0.0021(17)
C20 0.018(2) 0.016(2) 0.0135(19) -0.0019(16) 0.0035(16) -0.0012(16)
C21 0.0112(18) 0.014(2) 0.0107(18) 0.0027(15) 0.0038(14) 0.0006(15)
C22 0.0123(19) 0.020(2) 0.0133(19) -0.0048(16) 0.0022(15) 0.0019(16)
C23 0.023(2) 0.023(2) 0.018(2) 0.0004(18) 0.0143(18) 0.0082(19)
C24 0.017(2) 0.016(2) 0.0078(18) 0.0016(15) 0.0064(15) 0.0043(16)
C25 0.0104(18) 0.014(2) 0.0111(18) 0.0033(15) 0.0025(14) -0.0019(15)
C26 0.0127(19) 0.010(2) 0.0140(19) 0.0009(15) 0.0005(15) -0.0026(15)
C27 0.0141(19) 0.012(2) 0.0099(18) -0.0019(15) 0.0048(15) 0.0017(15)
C28 0.0112(18) 0.012(2) 0.0137(19) 0.0006(16) 0.0045(15) 0.0009(15)
C29 0.020(2) 0.014(2) 0.0132(19) 0.0021(16) 0.0051(16) 0.0038(17)
C30 0.068(5) 0.041(4) 0.057(4) 0.006(3) 0.005(3) -0.013(3)
C31 0.053(4) 0.027(3) 0.029(3) 0.001(2) 0.001(3) 0.000(3)

loop_
_atom_type_symbol
_atom_type_description
_atom_type_scat_dispersion_real
_atom_type_scat_dispersion_imag
_atom_type_scat_source
C C 0.0033 0.0016 'International Tables Vol C Tables 4.2.6.8 and 6.1.1.4'
H H 0.0000 0.0000 'International Tables Vol C Tables 4.2.6.8 and 6.1.1.4'
N N 0.0061 0.0033 'International Tables Vol C Tables 4.2.6.8 and 6.1.1.4'
O O 0.0106 0.0060 'International Tables Vol C Tables 4.2.6.8 and 6.1.1.4'
Cu Cu 0.3201 1.2651 'International Tables Vol C Tables 4.2.6.8 and 6.1.1.4'

loop_
_geom_angle_atom_site_label_1
_geom_angle_atom_site_label_2
_geom_angle_atom_site_label_3
_geom_angle
_geom_angle_site_symmetry_3
O5 Cu1 O7 173.97(12) .
O5 Cu1 N4 91.17(12) .
O7 Cu1 N4 88.08(12) .
O5 Cu1 N5 90.68(12) .
O7 Cu1 N5 88.96(12) .
N4 Cu1 N5 169.10(13) .
O5 Cu1 O4 89.07(11) .
O7 Cu1 O4 96.97(11) .
N4 Cu1 O4 97.54(12) .
N5 Cu1 O4 93.23(12) .
O2 Cu2 N2 173.75(14) .
O2 Cu2 N1 95.09(14) .
N2 Cu2 N1 79.75(14) .
O2 Cu2 N3 104.72(14) .
N2 Cu2 N3 80.75(14) .
N1 Cu2 N3 159.60(14) .
O2 Cu2 O1 85.17(12) .
N2 Cu2 O1 91.90(12) .
N1 Cu2 O1 96.87(13) .
N3 Cu2 O1 89.71(13) .
Cu2 O1 H31A 103(4) .
Cu2 O1 H31B 104(3) .
H31A O1 H31B 101(4) .
C16 O2 Cu2 138.8(3) .
C22 O5 Cu1 120.5(3) .
C23 O7 Cu1 125.8(3) .
C1 N1 C5 119.3(4) .
C1 N1 Cu2 126.1(3) .
C5 N1 Cu2 114.6(3) .
C10 N2 C6 122.8(4) .
C10 N2 Cu2 118.3(3) .
C6 N2 Cu2 118.3(3) .
C15 N3 C11 119.0(4) .
C15 N3 Cu2 127.6(3) .
C11 N3 Cu2 113.4(3) .
C21 N4 C20 117.9(3) .
C21 N4 Cu1 120.9(3) .
C20 N4 Cu1 121.1(3) .
C28 N5 C24 118.1(3) .
C28 N5 Cu1 120.7(3) .
C24 N5 Cu1 121.1(3) .
N1 C1 C2 121.9(5) .
N1 C1 H1A 119.0 .
C2 C1 H1A 119.0 .
C1 C2 C3 119.2(4) .
C1 C2 H2 120.4 .
C3 C2 H2 120.4 .
C2 C3 C4 119.9(4) .
C2 C3 H3 120.1 .
C4 C3 H3 120.1 .
C3 C4 C5 118.1(4) .
C3 C4 H4A 120.9 .
C5 C4 H4A 120.9 .
N1 C5 C4 121.6(4) .
N1 C5 C6 113.3(4) .
C4 C5 C6 125.0(4) .
N2 C6 C7 120.0(4) .
N2 C6 C5 113.0(3) .
C7 C6 C5 127.0(4) .
C8 C7 C6 117.9(4) .
C8 C7 H7 121.0 .
C6 C7 H7 121.0 .
C7 C8 C9 121.6(4) .
C7 C8 H8 119.2 .
C9 C8 H8 119.2 .
C8 C9 C10 117.9(4) .
C8 C9 H9 121.0 .
C10 C9 H9 121.0 .
N2 C10 C9 119.7(4) .
N2 C10 C11 113.0(3) .
C9 C10 C11 127.3(4) .
N3 C11 C12 122.8(4) .
N3 C11 C10 113.9(4) .
C12 C11 C10 123.3(4) .
C11 C12 C13 117.6(5) .
C11 C12 H12 121.2 .
C13 C12 H12 121.2 .
C14 C13 C12 119.9(5) .
C14 C13 H13 120.0 .
C12 C13 H13 120.0 .
C13 C14 C15 119.4(5) .
C13 C14 H14 120.3 .
C15 C14 H14 120.3 .
N3 C15 C14 121.3(5) .
N3 C15 H15 119.4 .
C14 C15 H15 119.4 .
O3 C16 O2 125.2(4) .
O3 C16 C17 120.6(4) .
O2 C16 C17 114.2(4) .
C21 C17 C18 118.8(4) .
C21 C17 C16 118.5(3) .
C18 C17 C16 122.7(4) .
C17 C18 C19 118.4(4) .
C17 C18 H18 120.8 .
C19 C18 H18 120.8 .
C20 C19 C18 118.8(4) .
C20 C19 C23 118.2(4) 2_645
C18 C19 C23 123.0(4) 2_645
N4 C20 C19 122.8(4) .
N4 C20 H20 118.6 .
C19 C20 H20 118.6 .
N4 C21 C17 123.2(3) .
N4 C21 H21 118.4 .
C17 C21 H21 118.4 .
O6 C22 O5 126.6(4) .
O6 C22 C25 119.8(4) 2_745
O5 C22 C25 113.6(3) 2_745
O8 C23 O7 126.8(4) .
O8 C23 C19 117.9(4) 2_655
O7 C23 C19 115.3(4) 2_655
N5 C24 C25 122.7(3) .
N5 C24 H24 118.6 .
C25 C24 H24 118.6 .
C24 C25 C26 118.4(3) .
C24 C25 C22 120.1(3) 2_755
C26 C25 C22 121.6(4) 2_755
C27 C26 C25 119.6(4) .
C27 C26 H26 120.2 .
C25 C26 H26 120.2 .
C26 C27 C28 118.5(3) .
C26 C27 C29 123.1(4) .
C28 C27 C29 118.4(3) .
N5 C28 C27 122.8(3) .
N5 C28 H28 118.6 .
C27 C28 H28 118.6 .
O10 C29 O9 127.0(4) .
O10 C29 C27 117.6(4) .
O9 C29 C27 115.5(3) .
C31 C30 H30A 109.5 .
C31 C30 H30B 109.5 .
H30A C30 H30B 109.5 .
C31 C30 H30C 109.5 .
H30A C30 H30C 109.5 .
H30B C30 H30C 109.5 .
N6 C31 C30 177.5(6) .

loop_
_geom_bond_atom_site_label_1
_geom_bond_atom_site_label_2
_geom_bond_distance
_geom_bond_site_symmetry_2
Cu1 O5 1.953(3) .
Cu1 O7 1.969(3) .
Cu1 N4 1.997(3) .
Cu1 N5 2.010(3) .
Cu1 O4 2.265(3) .
Cu2 O2 1.907(3) .
Cu2 N2 1.928(3) .
Cu2 N1 2.028(4) .
Cu2 N3 2.033(4) .
Cu2 O1 2.349(3) .
O1 H31A 0.83(5) .
O1 H31B 0.90(5) .
O2 C16 1.256(5) .
O3 C16 1.236(5) .
O5 C22 1.275(5) .
O6 C22 1.229(5) .
O7 C23 1.262(5) .
O8 C23 1.225(5) .
O9 C29 1.269(5) .
O10 C29 1.235(5) .
N1 C1 1.348(5) .
N1 C5 1.348(5) .
N2 C10 1.335(5) .
N2 C6 1.335(5) .
N3 C15 1.325(6) .
N3 C11 1.358(5) .
N4 C21 1.337(5) .
N4 C20 1.351(5) .
N5 C28 1.339(5) .
N5 C24 1.351(5) .
N6 C31 1.175(7) .
C1 C2 1.372(7) .
C1 H1A 0.9500 .
C2 C3 1.376(7) .
C2 H2 0.9500 .
C3 C4 1.390(7) .
C3 H3 0.9500 .
C4 C5 1.393(6) .
C4 H4A 0.9500 .
C5 C6 1.479(6) .
C6 C7 1.393(6) .
C7 C8 1.376(7) .
C7 H7 0.9500 .
C8 C9 1.379(7) .
C8 H8 0.9500 .
C9 C10 1.398(6) .
C9 H9 0.9500 .
C10 C11 1.488(6) .
C11 C12 1.382(6) .
C12 C13 1.383(7) .
C12 H12 0.9500 .
C13 C14 1.374(8) .
C13 H13 0.9500 .
C14 C15 1.397(7) .
C14 H14 0.9500 .
C15 H15 0.9500 .
C16 C17 1.503(6) .
C17 C21 1.388(6) .
C17 C18 1.393(5) .
C18 C19 1.398(5) .
C18 H18 0.9500 .
C19 C20 1.385(6) .
C19 C23 1.514(5) 2_645
C20 H20 0.9500 .
C21 H21 0.9500 .
C22 C25 1.517(5) 2_745
C23 C19 1.514(5) 2_655
C24 C25 1.384(6) .
C24 H24 0.9500 .
C25 C26 1.388(5) .
C25 C22 1.517(5) 2_755
C26 C27 1.381(5) .
C26 H26 0.9500 .
C27 C28 1.389(5) .
C27 C29 1.520(5) .
C28 H28 0.9500 .
C30 C31 1.392(8) .
C30 H30A 0.9800 .
C30 H30B 0.9800 .
C30 H30C 0.9800 .

loop_
_platon_squeeze_void_nr
_platon_squeeze_void_average_x
_platon_squeeze_void_average_y
_platon_squeeze_void_average_z
_platon_squeeze_void_volume
_platon_squeeze_void_count_electrons
1 0.242 -0.059 0.783 51.5 5.6
2 0.758 0.059 0.217 51.5 5.5
3 0.758 0.441 0.717 51.5 5.7
4 0.242 0.559 0.283 51.5 5.7
